data_2013676
loop_
_publ_author_name
'Sun, Tongqing'
'Pan, Feng'
'Wang, Ruji'
'Shen, Guangqiu'
'Wang, Xiaoqing'
'Shen, Dezhong'

_publ_section_title
;
 A non-linear optical crystal, Cd~3~Zn~3~(BO~3~)~4~
;
_journal_issue 11
_journal_name_full 'Acta Crystallographica Section C'
_journal_page_first i107
_journal_page_last i108
_journal_paper_doi 10.1107/S0108270103020390
_journal_volume 59
_journal_year 2003
_chemical_formula_iupac 'Cd3 Zn3 (B O3)4'
_chemical_formula_moiety 'Cd3 , Zn3 , 4B O3'
_chemical_formula_structural 'Cd3 Zn3 (B O3)4'
_chemical_formula_sum 'B4 Cd3 O12 Zn3'
_chemical_formula_weight 768.64
_chemical_name_common 'cadmium zinc borate'
_chemical_name_systematic
;
tricadmium trizinc tetraborate
;
_space_group_IT_number 161
_symmetry_cell_setting trigonal
_symmetry_space_group_name_Hall 'R 3 -2"c'
_symmetry_space_group_name_H-M 'R 3 c :H'
_atom_sites_solution_hydrogens geom
_atom_sites_solution_primary direct
_atom_sites_solution_secondary difmap
_audit_creation_method SHELXL97
_cell_angle_alpha 90
_cell_angle_beta 90
_cell_angle_gamma 120
_cell_formula_units_Z 3
_cell_length_a 8.364(6)
_cell_length_b 8.364(6)
_cell_length_c 12.286(10)
_cell_measurement_reflns_used 21
_cell_measurement_temperature 293(2)
_cell_measurement_theta_max 14.7
_cell_measurement_theta_min 4.8
_cell_volume 744.3(10)
_computing_cell_refinement XSCANS
_computing_data_collection 'XSCANS (Bruker, 1997)'
_computing_data_reduction XSCANS
_computing_molecular_graphics SHELXTL
_computing_publication_material SHELXTL
_computing_structure_refinement SHELXTL
_computing_structure_solution 'SHELXTL (Bruker, 1997)'
_diffrn_ambient_temperature 293(2)
_diffrn_measured_fraction_theta_full 1.000
_diffrn_measured_fraction_theta_max 1.000
_diffrn_measurement_device_type 'Bruker P4'
_diffrn_measurement_method \w
_diffrn_radiation_monochromator graphite
_diffrn_radiation_source 'fine-focus sealed tube'
_diffrn_radiation_type MoK\a
_diffrn_radiation_wavelength 0.71073
_diffrn_reflns_av_R_equivalents 0.094
_diffrn_reflns_av_sigmaI/netI 0.052
_diffrn_reflns_limit_h_max 12
_diffrn_reflns_limit_h_min -12
_diffrn_reflns_limit_k_max 12
_diffrn_reflns_limit_k_min -12
_diffrn_reflns_limit_l_max 18
_diffrn_reflns_limit_l_min -18
_diffrn_reflns_number 3235
_diffrn_reflns_theta_full 32.53
_diffrn_reflns_theta_max 32.53
_diffrn_reflns_theta_min 4.35
_diffrn_standards_decay_% 0
_diffrn_standards_interval_count 100
_diffrn_standards_number 3
_exptl_absorpt_coefficient_mu 13.517
_exptl_absorpt_correction_T_max 0.260
_exptl_absorpt_correction_T_min 0.195
_exptl_absorpt_correction_type \y
_exptl_absorpt_process_details '(North et al., 1968)'
_exptl_crystal_colour colourless
_exptl_crystal_density_diffrn 5.145
_exptl_crystal_density_meas ?
_exptl_crystal_density_method 'not measured'
_exptl_crystal_description block
_exptl_crystal_F_000 1050
_exptl_crystal_size_max 0.12
_exptl_crystal_size_mid 0.10
_exptl_crystal_size_min 0.10
_refine_diff_density_max 1.59
_refine_diff_density_min -1.38
_refine_ls_abs_structure_details 'Flack (1983), with x Friedel pairs'
_refine_ls_abs_structure_Flack -0.11(16)
_refine_ls_extinction_coef 0.01004(19)
_refine_ls_extinction_expression Fc^*^=kFc[1+0.001xFc^2^\l^3^/sin(2\q)]^-1/4^
_refine_ls_extinction_method 'SHELXL97 Ref'
_refine_ls_goodness_of_fit_ref 1.072
_refine_ls_hydrogen_treatment none
_refine_ls_matrix_type full
_refine_ls_number_parameters 35
_refine_ls_number_reflns 607
_refine_ls_number_restraints 1
_refine_ls_restrained_S_all 1.071
_refine_ls_R_factor_all 0.060
_refine_ls_R_factor_gt 0.052
_refine_ls_shift/su_max 0.031
_refine_ls_shift/su_mean 0.005
_refine_ls_structure_factor_coef Fsqd
_refine_ls_weighting_details 'calc w = 1/[\s^2^(Fo^2^)+(0.0013P)^2^+35.8548P] where P=(Fo^2^+2Fc^2^)/3'
_refine_ls_weighting_scheme calc
_refine_ls_wR_factor_gt 0.113
_refine_ls_wR_factor_ref 0.121
_reflns_number_gt 526
_reflns_number_total 607
_reflns_threshold_expression I>2\s(I)
_cod_data_source_file sk1661.cif
_cod_data_source_block I
_cod_depositor_comments
;
The following automatic conversions were performed:
'_symmetry_cell_setting' value 'Trigonal' changed to 'trigonal' according
to '/home/saulius/struct/CIF-dictionaries/cif_core.dic' dictionary named
'cif_core.dic' version 2.4.1 from 2010-06-29.

Automatic conversion script
Id: cif_fix_enum 1527 2010-12-29 10:47:43Z saulius 

The following automatic conversions were performed:

'_symmetry_cell_setting' value 'Trigonal' changed to 'trigonal'
according to /home/saulius/struct/CIF-dictionaries/cif_core.dic
dictionary named 'cif_core.dic' version 2.4.1 from 2010-06-29.

Automatic conversion script
Id: cif_fix_values 1715 2011-07-08 13:25:40Z adriana 

The following automatic conversions were performed:

'_exptl_crystal_density_meas' value 'not measured' was changed to '?'
- the value is perceived as not measured.

Automatic conversion script
Id: cif_fix_values 3008 2015-01-20 13:52:24Z robertas 
;
_cod_original_sg_symbol_H-M 'R 3 c'
_cod_database_code 2013676
_cod_database_fobs_code 2013676

loop_
_symmetry_equiv_pos_as_xyz
'x, y, z'
'-y, x-y, z'
'-x+y, -x, z'
'-y, -x, z+1/2'
'-x+y, y, z+1/2'
'x, x-y, z+1/2'
'x+2/3, y+1/3, z+1/3'
'-y+2/3, x-y+1/3, z+1/3'
'-x+y+2/3, -x+1/3, z+1/3'
'-y+2/3, -x+1/3, z+5/6'
'-x+y+2/3, y+1/3, z+5/6'
'x+2/3, x-y+1/3, z+5/6'
'x+1/3, y+2/3, z+2/3'
'-y+1/3, x-y+2/3, z+2/3'
'-x+y+1/3, -x+2/3, z+2/3'
'-y+1/3, -x+2/3, z+7/6'
'-x+y+1/3, y+2/3, z+7/6'
'x+1/3, x-y+2/3, z+7/6'

loop_
_atom_site_label
_atom_site_fract_x
_atom_site_fract_y
_atom_site_fract_z
_atom_site_U_iso_or_equiv
_atom_site_adp_type
_atom_site_calc_flag
_atom_site_refinement_flags
_atom_site_occupancy
_atom_site_disorder_assembly
_atom_site_disorder_group
_atom_site_type_symbol
Cd1 0.35586(4) 1.01497(6) 0.85915(17) 0.04746(9) Uani d P 0.50 . . Cd
Zn1 0.35586(4) 1.01497(6) 0.85915(17) 0.04746(9) Uani d P 0.50 . . Zn
B1 0.6667 1.3333 0.7318(6) 0.0310(15) Uani d S 1 . . B
B2 0.3333 0.6667 0.8113(6) 0.0343(18) Uani d S 1 . . B
O1 0.5513(4) 1.1448(4) 0.7314(3) 0.0433(8) Uani d . 1 . . O
O2 0.2261(4) 0.7485(4) 0.8122(3) 0.0463(8) Uani d . 1 . . O

loop_
_atom_site_aniso_label
_atom_site_aniso_U_11
_atom_site_aniso_U_22
_atom_site_aniso_U_33
_atom_site_aniso_U_12
_atom_site_aniso_U_13
_atom_site_aniso_U_23
Cd1 0.02540(10) 0.03586(12) 0.07608(18) 0.01155(8) 0.00405(16) -0.02080(12)
Zn1 0.02540(10) 0.03586(12) 0.07608(18) 0.01155(8) 0.00405(16) -0.02080(12)
B1 0.0251(16) 0.0251(16) 0.043(3) 0.0125(8) 0.000 0.000
B2 0.0286(18) 0.0286(18) 0.046(4) 0.0143(9) 0.000 0.000
O1 0.0341(10) 0.0255(9) 0.0664(17) 0.0120(8) 0.0029(12) 0.0054(11)
O2 0.0425(10) 0.0415(10) 0.0655(17) 0.0290(7) 0.0042(12) 0.0063(12)

loop_
_atom_type_symbol
_atom_type_description
_atom_type_scat_dispersion_real
_atom_type_scat_dispersion_imag
_atom_type_scat_source
B B 0.0013 0.0007 'International Tables Vol C Tables 4.2.6.8 and 6.1.1.4'
O O 0.0106 0.0060 'International Tables Vol C Tables 4.2.6.8 and 6.1.1.4'
Zn Zn 0.2839 1.4301 'International Tables Vol C Tables 4.2.6.8 and 6.1.1.4'
Cd Cd -0.8075 1.2024 'International Tables Vol C Tables 4.2.6.8 and 6.1.1.4'

loop_
_geom_angle_atom_site_label_1
_geom_angle_atom_site_label_2
_geom_angle_atom_site_label_3
_geom_angle_site_symmetry_1
_geom_angle_site_symmetry_3
_geom_angle
_geom_angle_publ_flag
O2 Cd1 O1 . 16_664 115.23(12) yes
O2 Cd1 O2 . 18_564 128.39(11) yes
O1 Cd1 O2 16_664 18_564 99.95(14) yes
O2 Cd1 O1 . . 101.80(15) yes
O1 Cd1 O1 16_664 . 118.55(17) yes
O2 Cd1 O1 18_564 . 92.04(14) yes
O2 Cd1 Cd1 . 16_664 142.72(10) no
O1 Cd1 Cd1 16_664 16_664 37.41(9) no
O2 Cd1 Cd1 18_564 16_664 62.69(9) no
O1 Cd1 Cd1 . 16_664 113.94(10) no
O2 Cd1 Cd1 . 10_664 74.67(10) no
O1 Cd1 Cd1 16_664 10_664 152.12(11) no
O2 Cd1 Cd1 18_564 10_664 91.70(10) no
O1 Cd1 Cd1 . 10_664 35.09(10) no
Cd1 Cd1 Cd1 16_664 10_664 142.32(3) no
O2 Zn1 O1 . 16_664 115.23(12) no
O2 Zn1 O2 . 18_564 128.39(11) no
O1 Zn1 O2 16_664 18_564 99.95(14) no
O2 Zn1 O1 . . 101.80(15) no
O1 Zn1 O1 16_664 . 118.55(17) no
O2 Zn1 O1 18_564 . 92.04(14) no
O1 B1 O1 2_775 . 119.999(6) yes
O1 B1 O1 2_775 3_575 119.998(8) yes
O1 B1 O1 . 3_575 119.999(8) yes
O2 B2 O2 . 3_565 119.994(12) yes
O2 B2 O2 . 2_665 119.994(12) yes
O2 B2 O2 3_565 2_665 119.994(11) yes
B1 O1 Zn1 . 10_664 120.0(2) no
B1 O1 Cd1 . 10_664 120.0(2) yes
B1 O1 Zn1 . . 120.0(3) no
Zn1 O1 Zn1 10_664 . 107.49(14) no
Cd1 O1 Zn1 10_664 . 107.49(14) no
B1 O1 Cd1 . . 120.0(3) yes
Zn1 O1 Cd1 10_664 . 107.49(14) no
Cd1 O1 Cd1 10_664 . 107.49(14) yes
B2 O2 Cd1 . . 115.39(19) yes
B2 O2 Zn1 . . 115.39(19) no
B2 O2 Zn1 . 12_464 118.9(3) no
Cd1 O2 Zn1 . 12_464 115.94(18) no
Zn1 O2 Zn1 . 12_464 115.94(18) no
B2 O2 Cd1 . 12_464 118.9(3) yes
Cd1 O2 Cd1 . 12_464 115.94(18) yes
Zn1 O2 Cd1 . 12_464 115.94(18) no

loop_
_geom_bond_atom_site_label_1
_geom_bond_atom_site_label_2
_geom_bond_site_symmetry_2
_geom_bond_distance
_geom_bond_publ_flag
Cd1 O2 . 2.014(3) yes
Cd1 O1 16_664 2.016(4) yes
Cd1 O2 18_564 2.095(4) yes
Cd1 O1 . 2.131(4) yes
Cd1 Cd1 16_664 3.3451(18) no
Cd1 Cd1 10_664 3.3451(18) no
Zn1 O2 . 2.014(3) yes
Zn1 O1 16_664 2.016(4) yes
Zn1 O2 18_564 2.095(4) yes
Zn1 O1 . 2.131(4) yes
B1 O1 2_775 1.377(3) no
B1 O1 . 1.377(3) yes
B1 O1 3_575 1.377(3) no
B2 O2 . 1.374(4) yes
B2 O2 3_565 1.374(4) no
B2 O2 2_665 1.374(4) no
O1 Zn1 10_664 2.016(4) no
O1 Cd1 10_664 2.016(4) no
O2 Zn1 12_464 2.096(4) no
O2 Cd1 12_464 2.096(4) no
